data_2238457
loop_
_publ_author_name
'Prasanna, M. K.'
'Sithambaresan, M.'
'Pradeepkumar, K.'
'Kurup, M. R. Prathapachandra'

_publ_section_title
;
 <i>N</i>'-{(<i>E</i>)-[5-(Hydroxymethyl)furan-2-yl]methylidene}pyridine-4-carbohydrazide
 dihydrate
;
_journal_coeditor_code YK2097
_journal_issue 8
_journal_name_full 'Acta Crystallographica Section E'
_journal_page_first o1342
_journal_page_last o1343
_journal_paper_doi 10.1107/S1600536813020114
_journal_volume 69
_journal_year 2013
_chemical_formula_iupac 'C12 H11 N3 O3, 2H2 O'
_chemical_formula_moiety 'C12 H11 N3 O3, 2(H2 O)'
_chemical_formula_sum 'C12 H15 N3 O5'
_chemical_formula_weight 281.27
_chemical_name_systematic
'<i>N</i>'-{(<i>E</i>)-[5-(Hydroxymethyl)furan-2-yl]methylidene}pyridine-4-carbohydrazide dihydrate'
_space_group_IT_number 14
_symmetry_cell_setting monoclinic
_symmetry_space_group_name_Hall '-P 2ybc'
_symmetry_space_group_name_H-M 'P 1 21/c 1'
_atom_sites_solution_hydrogens geom
_atom_sites_solution_primary direct
_atom_sites_solution_secondary difmap
_audit_creation_method SHELXL-97
_cell_angle_alpha 90.00
_cell_angle_beta 106.252(7)
_cell_angle_gamma 90.00
_cell_formula_units_Z 4
_cell_length_a 10.7020(14)
_cell_length_b 7.0263(8)
_cell_length_c 18.024(3)
_cell_measurement_reflns_used 3182
_cell_measurement_temperature 296(2)
_cell_measurement_theta_max 28.155
_cell_measurement_theta_min 2.354
_cell_volume 1301.2(3)
_computing_cell_refinement '<i>SAINT</i> (Bruker, 2007)'
_computing_data_collection '<i>APEX2</i> (Bruker, 2007)'
_computing_data_reduction '<i>SAINT</i> (Bruker, 2007)'
_computing_molecular_graphics
;
<i>ORTEP-3 for Windows</i> (Farrugia, 2012) and
<i>DIAMOND</i> (Brandenburg, 2010)
;
_computing_publication_material '<i>SHELXL97</i> (Sheldrick, 2008) and <i>publCIF</i> (Westrip, 2010)'
_computing_structure_refinement '<i>SHELXL97</i> (Sheldrick, 2008)'
_computing_structure_solution '<i>SHELXS97</i> (Sheldrick, 2008)'
_diffrn_ambient_temperature 296(2)
_diffrn_detector_area_resol_mean 8.33
_diffrn_measured_fraction_theta_full 0.999
_diffrn_measured_fraction_theta_max 0.999
_diffrn_measurement_device_type 'Bruker Kappa APEXII CCD'
_diffrn_measurement_method '\w and \f scan'
_diffrn_radiation_monochromator graphite
_diffrn_radiation_source 'fine-focus sealed tube'
_diffrn_radiation_type MoK\a
_diffrn_radiation_wavelength 0.71073
_diffrn_reflns_av_R_equivalents 0.0230
_diffrn_reflns_av_sigmaI/netI 0.0261
_diffrn_reflns_limit_h_max 14
_diffrn_reflns_limit_h_min -14
_diffrn_reflns_limit_k_max 9
_diffrn_reflns_limit_k_min -9
_diffrn_reflns_limit_l_max 16
_diffrn_reflns_limit_l_min -23
_diffrn_reflns_number 9681
_diffrn_reflns_theta_full 27.99
_diffrn_reflns_theta_max 27.99
_diffrn_reflns_theta_min 3.13
_diffrn_standards_number 0
_exptl_absorpt_coefficient_mu 0.113
_exptl_absorpt_correction_T_max 0.9722
_exptl_absorpt_correction_T_min 0.9455
_exptl_absorpt_correction_type multi-scan
_exptl_absorpt_process_details '(SADABS; Bruker, 2007)'
_exptl_crystal_colour colorless
_exptl_crystal_density_diffrn 1.436
_exptl_crystal_density_method 'not measured'
_exptl_crystal_description block
_exptl_crystal_F_000 592
_exptl_crystal_size_max 0.50
_exptl_crystal_size_mid 0.25
_exptl_crystal_size_min 0.25
_refine_diff_density_max 0.225
_refine_diff_density_min -0.192
_refine_ls_extinction_coef 0.0056(14)
_refine_ls_extinction_expression Fc^*^=kFc[1+0.001xFc^2^\l^3^/sin(2\q)]^-1/4^
_refine_ls_extinction_method 'SHELXL97 (Sheldrick, 2008)'
_refine_ls_goodness_of_fit_ref 1.034
_refine_ls_hydrogen_treatment mixed
_refine_ls_matrix_type full
_refine_ls_number_parameters 206
_refine_ls_number_reflns 3139
_refine_ls_number_restraints 6
_refine_ls_restrained_S_all 1.033
_refine_ls_R_factor_all 0.0546
_refine_ls_R_factor_gt 0.0375
_refine_ls_shift/su_max 0.001
_refine_ls_shift/su_mean 0.000
_refine_ls_structure_factor_coef Fsqd
_refine_ls_weighting_details 'calc w=1/[\s^2^(Fo^2^)+(0.0564P)^2^+0.1806P] where P=(Fo^2^+2Fc^2^)/3'
_refine_ls_weighting_scheme calc
_refine_ls_wR_factor_gt 0.1001
_refine_ls_wR_factor_ref 0.1138
_reflns_number_gt 2308
_reflns_number_total 3139
_reflns_threshold_expression I>2sigma(I)
_cod_data_source_file yk2097.cif
_cod_data_source_block I
_cod_original_sg_symbol_H-M 'P 21/c'
_cod_database_code 2238457
_cod_database_fobs_code 2238457

loop_
_symmetry_equiv_pos_as_xyz
'x, y, z'
'-x, y+1/2, -z+1/2'
'-x, -y, -z'
'x, -y-1/2, z-1/2'

loop_
_atom_site_type_symbol
_atom_site_label
_atom_site_fract_x
_atom_site_fract_y
_atom_site_fract_z
_atom_site_U_iso_or_equiv
_atom_site_adp_type
_atom_site_calc_flag
_atom_site_refinement_flags
_atom_site_occupancy
_atom_site_symmetry_multiplicity
O O2 0.65878(8) 0.90209(13) 1.02711(5) 0.0361(2) Uani d . 1 1
N N3 0.59249(10) 0.91380(15) 0.82424(6) 0.0352(3) Uani d . 1 1
N N1 0.17508(11) 0.89401(16) 0.49077(6) 0.0405(3) Uani d . 1 1
N N2 0.48334(11) 0.90481(16) 0.76219(6) 0.0340(3) Uani d . 1 1
O O3 0.74289(10) 1.09936(16) 1.18406(6) 0.0456(3) Uani d . 1 1
O O1 0.60410(9) 0.97315(16) 0.68198(6) 0.0459(3) Uani d . 1 1
O O1S 0.05219(11) 0.82845(18) 0.33090(6) 0.0484(3) Uani d D 1 1
O O2S 0.87042(11) 0.96561(18) 0.78948(7) 0.0553(3) Uani d D 1 1
C C1 0.40194(13) 0.8935(2) 0.55313(8) 0.0379(3) Uani d . 1 1
H H1 0.4862 0.8853 0.5486 0.046 Uiso calc R 1 1
C C5 0.38137(12) 0.91494(16) 0.62455(7) 0.0291(3) Uani d . 1 1
C C4 0.25460(13) 0.9228(2) 0.62766(8) 0.0382(3) Uani d . 1 1
H H4 0.2358 0.9350 0.6748 0.046 Uiso calc R 1 1
C C2 0.29770(15) 0.8844(2) 0.48870(8) 0.0427(3) Uani d . 1 1
H H2 0.3138 0.8708 0.4409 0.051 Uiso calc R 1 1
C C3 0.15595(13) 0.9122(2) 0.55978(8) 0.0421(3) Uani d . 1 1
H H3 0.0706 0.9181 0.5626 0.051 Uiso calc R 1 1
C C7 0.57428(13) 0.89688(18) 0.89043(8) 0.0353(3) Uani d . 1 1
H H7 0.4906 0.8833 0.8955 0.042 Uiso calc R 1 1
C C8 0.68443(13) 0.89898(17) 0.95717(7) 0.0328(3) Uani d . 1 1
C C11 0.77674(13) 0.90344(18) 1.08159(7) 0.0348(3) Uani d . 1 1
C C10 0.87211(14) 0.8998(2) 1.04728(9) 0.0439(4) Uani d . 1 1
H H10 0.9610 0.8996 1.0719 0.053 Uiso calc R 1 1
C C12 0.77600(15) 0.9152(2) 1.16286(8) 0.0441(4) Uani d . 1 1
H H12B 0.7141 0.8236 1.1719 0.053 Uiso calc R 1 1
H H12A 0.8615 0.8810 1.1956 0.053 Uiso calc R 1 1
C C9 0.81354(14) 0.8965(2) 0.96715(9) 0.0437(3) Uani d . 1 1
H H9 0.8559 0.8931 0.9286 0.052 Uiso calc R 1 1
C C6 0.49926(12) 0.93343(17) 0.69202(7) 0.0304(3) Uani d . 1 1
H H1A 0.067(2) 0.853(3) 0.3797(9) 0.089(7) Uiso d D 1 1
H H2' 0.4086(18) 0.875(2) 0.7700(10) 0.058(5) Uiso d . 1 1
H H1B -0.0138(16) 0.751(3) 0.3174(11) 0.077(6) Uiso d D 1 1
H H2B 0.888(2) 1.017(3) 0.7503(11) 0.094(8) Uiso d D 1 1
H H3' 0.808(2) 1.176(3) 1.1820(11) 0.075(6) Uiso d . 1 1
H H2A 0.7875(15) 0.961(3) 0.7772(12) 0.083(7) Uiso d D 1 1

loop_
_atom_site_aniso_label
_atom_site_aniso_U_11
_atom_site_aniso_U_22
_atom_site_aniso_U_33
_atom_site_aniso_U_12
_atom_site_aniso_U_13
_atom_site_aniso_U_23
O2 0.0314(5) 0.0508(5) 0.0229(5) -0.0029(4) 0.0023(4) 0.0017(4)
N3 0.0323(6) 0.0432(6) 0.0257(6) -0.0023(4) 0.0009(5) -0.0009(4)
N1 0.0406(7) 0.0478(7) 0.0282(6) -0.0018(5) 0.0016(5) -0.0017(5)
N2 0.0276(6) 0.0488(6) 0.0224(6) -0.0037(5) 0.0019(5) 0.0008(4)
O3 0.0446(6) 0.0623(7) 0.0327(6) -0.0122(5) 0.0156(5) -0.0072(4)
O1 0.0300(5) 0.0750(7) 0.0327(5) -0.0025(5) 0.0089(4) 0.0011(5)
O1S 0.0448(6) 0.0656(7) 0.0315(6) -0.0005(5) 0.0052(5) -0.0008(5)
O2S 0.0374(6) 0.0725(8) 0.0497(7) 0.0006(5) 0.0019(5) 0.0059(6)
C1 0.0339(7) 0.0518(8) 0.0293(7) 0.0009(6) 0.0107(6) -0.0013(5)
C5 0.0307(6) 0.0311(6) 0.0241(6) 0.0005(5) 0.0053(5) 0.0013(4)
C4 0.0344(7) 0.0559(8) 0.0247(7) 0.0008(6) 0.0088(5) 0.0010(5)
C2 0.0474(8) 0.0551(8) 0.0246(7) -0.0006(6) 0.0086(6) -0.0048(6)
C3 0.0317(7) 0.0582(9) 0.0334(8) -0.0005(6) 0.0042(6) 0.0006(6)
C7 0.0333(7) 0.0427(7) 0.0271(7) -0.0013(5) 0.0040(5) 0.0007(5)
C8 0.0363(7) 0.0372(6) 0.0233(6) -0.0017(5) 0.0058(5) -0.0013(5)
C11 0.0326(7) 0.0378(7) 0.0279(7) -0.0010(5) -0.0018(5) 0.0012(5)
C10 0.0327(7) 0.0562(9) 0.0377(8) 0.0011(6) 0.0010(6) -0.0092(6)
C12 0.0474(8) 0.0527(8) 0.0255(7) -0.0084(6) -0.0006(6) 0.0065(6)
C9 0.0369(7) 0.0594(9) 0.0347(8) -0.0013(6) 0.0100(6) -0.0095(6)
C6 0.0289(6) 0.0350(6) 0.0264(6) 0.0022(5) 0.0065(5) -0.0005(5)

loop_
_atom_type_symbol
_atom_type_description
_atom_type_scat_dispersion_real
_atom_type_scat_dispersion_imag
_atom_type_scat_source
C C 0.0033 0.0016 'International Tables Vol C Tables 4.2.6.8 and 6.1.1.4'
H H 0.0000 0.0000 'International Tables Vol C Tables 4.2.6.8 and 6.1.1.4'
N N 0.0061 0.0033 'International Tables Vol C Tables 4.2.6.8 and 6.1.1.4'
O O 0.0106 0.0060 'International Tables Vol C Tables 4.2.6.8 and 6.1.1.4'

loop_
_geom_angle_atom_site_label_1
_geom_angle_atom_site_label_2
_geom_angle_atom_site_label_3
_geom_angle
C8 O2 C11 106.27(10)
C7 N3 N2 116.25(11)
C3 N1 C2 116.53(12)
C6 N2 N3 117.28(11)
C6 N2 H2' 123.5(12)
N3 N2 H2' 119.1(12)
C12 O3 H3' 106.2(12)
H1A O1S H1B 108.4(18)
H2B O2S H2A 104.8(19)
C2 C1 C5 119.61(12)
C2 C1 H1 120.2
C5 C1 H1 120.2
C1 C5 C4 117.48(12)
C1 C5 C6 116.89(11)
C4 C5 C6 125.60(11)
C5 C4 C3 118.81(12)
C5 C4 H4 120.6
C3 C4 H4 120.6
N1 C2 C1 123.54(13)
N1 C2 H2 118.2
C1 C2 H2 118.2
N1 C3 C4 124.02(13)
N1 C3 H3 118.0
C4 C3 H3 118.0
N3 C7 C8 118.91(12)
N3 C7 H7 120.5
C8 C7 H7 120.5
C9 C8 O2 110.02(11)
C9 C8 C7 133.47(13)
O2 C8 C7 116.50(11)
C10 C11 O2 109.88(12)
C10 C11 C12 132.98(13)
O2 C11 C12 117.09(12)
C11 C10 C9 107.34(13)
C11 C10 H10 126.3
C9 C10 H10 126.3
O3 C12 C11 112.99(11)
O3 C12 H12B 109.0
C11 C12 H12B 109.0
O3 C12 H12A 109.0
C11 C12 H12A 109.0
H12B C12 H12A 107.8
C8 C9 C10 106.49(13)
C8 C9 H9 126.8
C10 C9 H9 126.8
O1 C6 N2 122.77(12)
O1 C6 C5 120.18(11)
N2 C6 C5 117.05(11)

loop_
_geom_bond_atom_site_label_1
_geom_bond_atom_site_label_2
_geom_bond_distance
O2 C8 1.3634(15)
O2 C11 1.3654(15)
N3 C7 1.2671(17)
N3 N2 1.3741(15)
N1 C3 1.3221(17)
N1 C2 1.3248(19)
N2 C6 1.3379(16)
N2 H2' 0.876(18)
O3 C12 1.4218(18)
O3 H3' 0.89(2)
O1 C6 1.2178(15)
O1S H1A 0.865(16)
O1S H1B 0.872(15)
O2S H2B 0.860(16)
O2S H2A 0.853(15)
C1 C2 1.3683(19)
C1 C5 1.3737(18)
C1 H1 0.9300
C5 C4 1.3745(18)
C5 C6 1.4928(17)
C4 C3 1.3763(18)
C4 H4 0.9300
C2 H2 0.9300
C3 H3 0.9300
C7 C8 1.4294(18)
C7 H7 0.9300
C8 C9 1.3427(19)
C11 C10 1.333(2)
C11 C12 1.4694(19)
C10 C9 1.405(2)
C10 H10 0.9300
C12 H12B 0.9700
C12 H12A 0.9700
C9 H9 0.9300

loop_
_geom_hbond_atom_site_label_D
_geom_hbond_atom_site_label_H
_geom_hbond_atom_site_label_A
_geom_hbond_site_symmetry_A
_geom_hbond_distance_DH
_geom_hbond_distance_HA
_geom_hbond_distance_DA
_geom_hbond_angle_DHA
O2S H2A N3 . 0.853(15) 2.485(17) 3.2272(17) 146.0(19)
O2S H2A O1 . 0.853(15) 2.219(18) 2.9648(15) 146.1(19)
O3 H3' O1S 2_656 0.89(2) 1.90(2) 2.7937(16) 174.9(18)
O2S H2B O1S 3_676 0.860(16) 2.063(16) 2.9145(18) 171(2)
O1S H1B O2S 4_475 0.872(15) 1.936(15) 2.7924(17) 166.9(19)
N2 H2' O3 3_677 0.876(18) 2.024(18) 2.8485(16) 156.3(16)
O1S H1A N1 . 0.865(16) 2.033(17) 2.8501(16) 157(2)
C4 H4 O3 3_677 0.93 2.50 3.3897(18) 160
C12 H12B O1 4_576 0.97 2.43 3.3621(19) 162

loop_
_geom_torsion_atom_site_label_1
_geom_torsion_atom_site_label_2
_geom_torsion_atom_site_label_3
_geom_torsion_atom_site_label_4
_geom_torsion
C7 N3 N2 C6 176.19(11)
C2 C1 C5 C4 1.17(19)
C2 C1 C5 C6 -177.08(12)
C1 C5 C4 C3 -1.08(19)
C6 C5 C4 C3 177.01(12)
C3 N1 C2 C1 -0.4(2)
C5 C1 C2 N1 -0.4(2)
C2 N1 C3 C4 0.5(2)
C5 C4 C3 N1 0.2(2)
N2 N3 C7 C8 178.04(11)
C11 O2 C8 C9 0.62(14)
C11 O2 C8 C7 179.94(11)
N3 C7 C8 C9 -8.1(2)
N3 C7 C8 O2 172.79(11)
C8 O2 C11 C10 -0.46(14)
C8 O2 C11 C12 177.41(11)
O2 C11 C10 C9 0.14(16)
C12 C11 C10 C9 -177.28(15)
C10 C11 C12 O3 103.43(18)
O2 C11 C12 O3 -73.84(15)
O2 C8 C9 C10 -0.54(16)
C7 C8 C9 C10 -179.70(14)
C11 C10 C9 C8 0.25(17)
N3 N2 C6 O1 -2.72(18)
N3 N2 C6 C5 177.35(10)
C1 C5 C6 O1 16.96(17)
C4 C5 C6 O1 -161.14(13)
C1 C5 C6 N2 -163.11(12)
C4 C5 C6 N2 18.79(18)
